data_7210872
loop_
_publ_author_name
'Xu, Na'
'Yang, Jin'
'He, Yuan-Chun'
'Liu, Ying-Ying'
'Ma, Jian-Fang'

_publ_section_title
;
 Syntheses, structures, luminescent sensor, and magnetism of a series of
 coordination polymers constructed by
 3-carboxy-1-(4&#x2032;-carboxy-benzyl)-2-oxidopyridinium
;
_journal_issue 36
_journal_name_full CrystEngComm
_journal_page_first 7360
_journal_paper_doi 10.1039/c3ce40850g
_journal_volume 15
_journal_year 2013
_chemical_formula_moiety 'C14 H9 Cu N O5'
_chemical_formula_sum 'C14 H9 Cu N O5'
_chemical_formula_weight 334.76
_chemical_name_systematic
;
 ?
;
_space_group_IT_number 4
_symmetry_cell_setting monoclinic
_symmetry_space_group_name_Hall 'P 2yb'
_symmetry_space_group_name_H-M 'P 1 21 1'
_atom_sites_solution_hydrogens geom
_atom_sites_solution_primary direct
_atom_sites_solution_secondary difmap
_audit_creation_method SHELXL-97
_cell_angle_alpha 90.00
_cell_angle_beta 97.520(13)
_cell_angle_gamma 90.00
_cell_formula_units_Z 2
_cell_length_a 8.4130(12)
_cell_length_b 5.3340(7)
_cell_length_c 13.2840(14)
_cell_measurement_reflns_used 664
_cell_measurement_temperature 293(2)
_cell_measurement_theta_max 29.1709
_cell_measurement_theta_min 3.6755
_cell_volume 590.99(13)
_computing_cell_refinement CrysAlis
_computing_data_collection 'CrysAlis (Oxford Diffraction, 2006)'
_computing_data_reduction CrysAlis
_computing_structure_refinement 'SHELXL-97 (Sheldrick, 1997)'
_computing_structure_solution 'SHELXS-97 (Sheldrick, 1997)'
_diffrn_ambient_temperature 293(2)
_diffrn_detector_area_resol_mean 10.0
_diffrn_measured_fraction_theta_full 0.992
_diffrn_measured_fraction_theta_max 0.846
_diffrn_measurement_device_type 'Oxford Diffraction Gemini R Ultra'
_diffrn_measurement_method '\w scan'
_diffrn_radiation_monochromator graphite
_diffrn_radiation_source 'fine-focus sealed tube'
_diffrn_radiation_type 'Mo K\a'
_diffrn_radiation_wavelength 0.71069
_diffrn_reflns_av_R_equivalents 0.0449
_diffrn_reflns_av_sigmaI/netI 0.0958
_diffrn_reflns_limit_h_max 11
_diffrn_reflns_limit_h_min -8
_diffrn_reflns_limit_k_max 7
_diffrn_reflns_limit_k_min -5
_diffrn_reflns_limit_l_max 18
_diffrn_reflns_limit_l_min -16
_diffrn_reflns_number 2623
_diffrn_reflns_theta_full 25.00
_diffrn_reflns_theta_max 29.23
_diffrn_reflns_theta_min 3.68
_exptl_absorpt_coefficient_mu 1.871
_exptl_absorpt_correction_T_max 0.7060
_exptl_absorpt_correction_T_min 0.6623
_exptl_absorpt_correction_type multi-scan
_exptl_absorpt_process_details
;
CrysAlis (Oxford Diffraction, 2006)
;
_exptl_crystal_colour blue
_exptl_crystal_density_diffrn 1.881
_exptl_crystal_density_method 'not measured'
_exptl_crystal_description block
_exptl_crystal_F_000 338
_exptl_crystal_size_max 0.24
_exptl_crystal_size_mid 0.20
_exptl_crystal_size_min 0.20
_refine_diff_density_max 0.604
_refine_diff_density_min -0.497
_refine_diff_density_rms 0.110
_refine_ls_abs_structure_details 'Flack H D (1983), Acta Cryst. A39, 876-881'
_refine_ls_abs_structure_Flack -0.03(3)
_refine_ls_extinction_method none
_refine_ls_goodness_of_fit_ref 1.048
_refine_ls_hydrogen_treatment constr
_refine_ls_matrix_type full
_refine_ls_number_parameters 190
_refine_ls_number_reflns 1976
_refine_ls_number_restraints 1
_refine_ls_restrained_S_all 1.048
_refine_ls_R_factor_all 0.0737
_refine_ls_R_factor_gt 0.0528
_refine_ls_shift/su_max 0.000
_refine_ls_shift/su_mean 0.000
_refine_ls_structure_factor_coef Fsqd
_refine_ls_weighting_details 'calc w=1/[\s^2^(Fo^2^)+(0.0240P)^2^+0.0000P] where P=(Fo^2^+2Fc^2^)/3'
_refine_ls_weighting_scheme calc
_refine_ls_wR_factor_gt 0.0926
_refine_ls_wR_factor_ref 0.1060
_reflns_number_gt 1581
_reflns_number_total 1976
_reflns_threshold_expression >2\s(I)
_cod_data_source_file c3ce40850g.txt
_cod_data_source_block Compound-3
_cod_original_sg_symbol_H-M 'P 21'
_cod_database_code 7210872

loop_
_symmetry_equiv_pos_as_xyz
'x, y, z'
'-x, y+1/2, -z'

loop_
_atom_site_label
_atom_site_type_symbol
_atom_site_fract_x
_atom_site_fract_y
_atom_site_fract_z
_atom_site_U_iso_or_equiv
_atom_site_adp_type
_atom_site_occupancy
_atom_site_symmetry_multiplicity
_atom_site_calc_flag
_atom_site_refinement_flags
Cu1 Cu -0.04429(8) 0.37199(19) 0.86590(5) 0.0279(2) Uani 1 1 d .
C6 C 0.1854(8) 0.7016(14) 0.9794(4) 0.0253(16) Uani 1 1 d .
C1 C 0.2731(8) 0.4871(14) 0.8260(5) 0.0273(16) Uani 1 1 d .
C2 C 0.2982(8) 0.6783(13) 0.9029(4) 0.0241(16) Uani 1 1 d .
C3 C 0.4324(8) 0.8262(17) 0.9111(5) 0.033(2) Uani 1 1 d .
H3 H 0.4438 0.9556 0.9584 0.039 Uiso 1 1 calc R
C4 C 0.5539(8) 0.7852(14) 0.8487(4) 0.034(2) Uani 1 1 d .
H4 H 0.6439 0.8880 0.8529 0.041 Uiso 1 1 calc R
C5 C 0.5344(9) 0.5893(15) 0.7819(5) 0.0357(19) Uani 1 1 d .
H5 H 0.6163 0.5502 0.7439 0.043 Uiso 1 1 calc R
C7 C 0.3822(9) 0.2472(14) 0.6954(4) 0.0307(17) Uani 1 1 d .
H7A H 0.3170 0.1156 0.7193 0.037 Uiso 1 1 calc R
H7B H 0.4876 0.1775 0.6911 0.037 Uiso 1 1 calc R
C8 C 0.3080(8) 0.3265(15) 0.5902(4) 0.0276(19) Uani 1 1 d .
C9 C 0.1996(9) 0.1707(15) 0.5352(5) 0.0348(18) Uani 1 1 d .
H9 H 0.1647 0.0282 0.5663 0.042 Uiso 1 1 calc R
C10 C 0.1402(9) 0.2191(14) 0.4347(5) 0.0347(19) Uani 1 1 d .
H10 H 0.0700 0.1079 0.3979 0.042 Uiso 1 1 calc R
C11 C 0.1883(8) 0.4378(12) 0.3902(5) 0.0283(19) Uani 1 1 d .
C12 C 0.2928(8) 0.6011(14) 0.4466(4) 0.0263(16) Uani 1 1 d .
H12 H 0.3218 0.7506 0.4180 0.032 Uiso 1 1 calc R
C13 C 0.3537(8) 0.5418(14) 0.5449(5) 0.0306(17) Uani 1 1 d .
H13 H 0.4269 0.6494 0.5814 0.037 Uiso 1 1 calc R
C14 C 0.1252(9) 0.5015(15) 0.2794(5) 0.0316(17) Uani 1 1 d .
N1 N 0.3982(6) 0.4508(10) 0.7701(4) 0.0242(14) Uani 1 1 d .
O2 O 0.0585(5) 0.5753(9) 0.9749(3) 0.0291(12) Uani 1 1 d .
O3 O 0.2255(5) 0.8495(15) 1.0537(3) 0.0303(11) Uani 1 1 d .
O1 O 0.1531(5) 0.3516(15) 0.8051(3) 0.0343(12) Uani 1 1 d .
O4 O 0.0496(7) 0.3456(16) 0.2265(3) 0.0594(17) Uani 1 1 d .
O5 O 0.1611(6) 0.7215(10) 0.2511(3) 0.0329(12) Uani 1 1 d .

loop_
_atom_site_aniso_label
_atom_site_aniso_U_11
_atom_site_aniso_U_22
_atom_site_aniso_U_33
_atom_site_aniso_U_23
_atom_site_aniso_U_13
_atom_site_aniso_U_12
Cu1 0.0278(4) 0.0373(5) 0.0189(3) -0.0036(5) 0.0048(3) -0.0020(6)
C6 0.030(4) 0.031(4) 0.016(3) 0.007(3) 0.004(3) 0.005(4)
C1 0.031(4) 0.032(4) 0.018(3) 0.012(3) 0.005(3) 0.007(3)
C2 0.024(4) 0.032(4) 0.014(3) 0.005(3) -0.003(3) 0.008(3)
C3 0.033(4) 0.040(6) 0.024(3) 0.003(4) 0.001(2) -0.002(4)
C4 0.028(4) 0.050(6) 0.024(3) 0.012(3) -0.001(3) -0.005(3)
C5 0.033(4) 0.054(5) 0.022(3) 0.011(4) 0.008(3) 0.010(4)
C7 0.039(4) 0.031(4) 0.024(3) 0.001(3) 0.011(3) 0.008(4)
C8 0.030(3) 0.037(6) 0.017(3) 0.003(3) 0.008(2) 0.005(4)
C9 0.046(5) 0.033(5) 0.028(4) 0.004(4) 0.014(3) -0.001(4)
C10 0.040(5) 0.027(4) 0.035(4) 0.001(4) -0.007(3) -0.009(4)
C11 0.038(4) 0.026(5) 0.020(3) -0.001(3) 0.001(3) 0.014(3)
C12 0.031(4) 0.028(4) 0.021(3) 0.000(3) 0.010(3) -0.001(3)
C13 0.033(4) 0.036(5) 0.023(3) -0.001(3) 0.005(3) -0.002(4)
C14 0.033(4) 0.041(5) 0.022(3) -0.004(4) 0.006(3) 0.004(4)
N1 0.021(3) 0.033(4) 0.019(3) 0.006(2) 0.005(2) 0.004(3)
O2 0.031(3) 0.035(3) 0.022(2) -0.007(2) 0.0074(19) -0.003(3)
O3 0.027(2) 0.046(3) 0.0188(19) -0.011(3) 0.0046(15) -0.003(3)
O1 0.027(2) 0.046(3) 0.032(2) -0.012(3) 0.0122(17) -0.009(4)
O4 0.093(4) 0.046(4) 0.032(2) 0.001(4) -0.019(3) -0.015(5)
O5 0.037(3) 0.037(3) 0.023(2) 0.011(2) -0.002(2) 0.000(3)

loop_
_atom_type_symbol
_atom_type_description
_atom_type_scat_dispersion_real
_atom_type_scat_dispersion_imag
_atom_type_scat_source
C C 0.0033 0.0016 'International Tables Vol C Tables 4.2.6.8 and 6.1.1.4'
H H 0.0000 0.0000 'International Tables Vol C Tables 4.2.6.8 and 6.1.1.4'
N N 0.0061 0.0033 'International Tables Vol C Tables 4.2.6.8 and 6.1.1.4'
O O 0.0106 0.0060 'International Tables Vol C Tables 4.2.6.8 and 6.1.1.4'
Cu Cu 0.3201 1.2651 'International Tables Vol C Tables 4.2.6.8 and 6.1.1.4'

loop_
_geom_angle_atom_site_label_1
_geom_angle_atom_site_label_2
_geom_angle_atom_site_label_3
_geom_angle
_geom_angle_site_symmetry_1
_geom_angle_site_symmetry_3
O5 Cu1 O2 170.5(2) 2_546 .
O5 Cu1 O1 90.9(2) 2_546 .
O2 Cu1 O1 91.1(2) . .
O5 Cu1 O3 93.6(2) 2_546 2_547
O2 Cu1 O3 86.0(2) . 2_547
O1 Cu1 O3 169.5(3) . 2_547
O2 C6 O3 120.4(6) . .
O2 C6 C2 122.6(6) . .
O3 C6 C2 117.0(6) . .
O1 C1 N1 116.9(6) . .
O1 C1 C2 127.6(6) . .
N1 C1 C2 115.5(6) . .
C3 C2 C1 120.4(7) . .
C3 C2 C6 119.5(6) . .
C1 C2 C6 119.9(6) . .
C2 C3 C4 121.1(7) . .
C2 C3 H3 119.5 . .
C4 C3 H3 119.5 . .
C5 C4 C3 117.6(7) . .
C5 C4 H4 121.2 . .
C3 C4 H4 121.2 . .
N1 C5 C4 121.3(7) . .
N1 C5 H5 119.3 . .
C4 C5 H5 119.3 . .
N1 C7 C8 114.1(6) . .
N1 C7 H7A 108.7 . .
C8 C7 H7A 108.7 . .
N1 C7 H7B 108.7 . .
C8 C7 H7B 108.7 . .
H7A C7 H7B 107.6 . .
C9 C8 C13 118.5(6) . .
C9 C8 C7 119.2(7) . .
C13 C8 C7 122.2(7) . .
C8 C9 C10 122.0(7) . .
C8 C9 H9 119.0 . .
C10 C9 H9 119.0 . .
C9 C10 C11 118.5(7) . .
C9 C10 H10 120.8 . .
C11 C10 H10 120.8 . .
C12 C11 C10 119.7(6) . .
C12 C11 C14 119.6(6) . .
C10 C11 C14 120.6(6) . .
C13 C12 C11 120.0(7) . .
C13 C12 H12 120.0 . .
C11 C12 H12 120.0 . .
C8 C13 C12 121.1(7) . .
C8 C13 H13 119.4 . .
C12 C13 H13 119.4 . .
O4 C14 O5 125.7(6) . .
O4 C14 C11 119.5(7) . .
O5 C14 C11 114.7(6) . .
C5 N1 C1 123.7(6) . .
C5 N1 C7 118.9(6) . .
C1 N1 C7 117.4(5) . .
C6 O2 Cu1 129.3(4) . .
C6 O3 Cu1 108.1(4) . 2_557
C1 O1 Cu1 126.0(5) . .
C14 O5 Cu1 120.6(4) . 2_556

loop_
_geom_bond_atom_site_label_1
_geom_bond_atom_site_label_2
_geom_bond_distance
_geom_bond_site_symmetry_2
Cu1 O5 1.904(4) 2_546
Cu1 O2 1.922(5) .
Cu1 O1 1.943(4) .
Cu1 O3 1.977(4) 2_547
C6 O2 1.257(8) .
C6 O3 1.274(8) .
C6 C2 1.483(9) .
C1 O1 1.243(8) .
C1 N1 1.379(8) .
C1 C2 1.439(9) .
C2 C3 1.370(10) .
C3 C4 1.415(9) .
C3 H3 0.9300 .
C4 C5 1.366(10) .
C4 H4 0.9300 .
C5 N1 1.356(9) .
C5 H5 0.9300 .
C7 N1 1.464(8) .
C7 C8 1.515(8) .
C7 H7A 0.9700 .
C7 H7B 0.9700 .
C8 C9 1.372(10) .
C8 C13 1.374(10) .
C9 C10 1.387(8) .
C9 H9 0.9300 .
C10 C11 1.392(9) .
C10 H10 0.9300 .
C11 C12 1.386(9) .
C11 C14 1.536(9) .
C12 C13 1.376(8) .
C12 H12 0.9300 .
C13 H13 0.9300 .
C14 O4 1.214(9) .
C14 O5 1.281(9) .
O3 Cu1 1.977(4) 2_557
O5 Cu1 1.904(4) 2_556

loop_
_geom_torsion_atom_site_label_1
_geom_torsion_atom_site_label_2
_geom_torsion_atom_site_label_3
_geom_torsion_atom_site_label_4
_geom_torsion
_geom_torsion_site_symmetry_1
_geom_torsion_site_symmetry_4
O1 C1 C2 C3 -174.6(7) . .
N1 C1 C2 C3 5.9(9) . .
O1 C1 C2 C6 10.6(10) . .
N1 C1 C2 C6 -168.9(5) . .
O2 C6 C2 C3 178.4(6) . .
O3 C6 C2 C3 -4.4(10) . .
O2 C6 C2 C1 -6.7(9) . .
O3 C6 C2 C1 170.4(6) . .
C1 C2 C3 C4 -3.9(10) . .
C6 C2 C3 C4 170.9(6) . .
C2 C3 C4 C5 -1.6(10) . .
C3 C4 C5 N1 5.0(9) . .
N1 C7 C8 C9 -139.5(7) . .
N1 C7 C8 C13 45.0(9) . .
C13 C8 C9 C10 2.7(11) . .
C7 C8 C9 C10 -173.0(6) . .
C8 C9 C10 C11 -2.5(11) . .
C9 C10 C11 C12 -0.2(11) . .
C9 C10 C11 C14 -179.5(7) . .
C10 C11 C12 C13 2.6(11) . .
C14 C11 C12 C13 -178.1(6) . .
C9 C8 C13 C12 -0.1(11) . .
C7 C8 C13 C12 175.4(6) . .
C11 C12 C13 C8 -2.5(11) . .
C12 C11 C14 O4 171.1(7) . .
C10 C11 C14 O4 -9.5(11) . .
C12 C11 C14 O5 -8.0(10) . .
C10 C11 C14 O5 171.4(6) . .
C4 C5 N1 C1 -2.9(9) . .
C4 C5 N1 C7 178.4(5) . .
O1 C1 N1 C5 177.8(6) . .
C2 C1 N1 C5 -2.6(8) . .
O1 C1 N1 C7 -3.4(8) . .
C2 C1 N1 C7 176.1(5) . .
C8 C7 N1 C5 -89.8(7) . .
C8 C7 N1 C1 91.3(7) . .
O3 C6 O2 Cu1 171.5(5) . .
C2 C6 O2 Cu1 -11.4(9) . .
O5 Cu1 O2 C6 -82.8(14) 2_546 .
O1 Cu1 O2 C6 19.3(6) . .
O3 Cu1 O2 C6 -170.8(6) 2_547 .
O2 C6 O3 Cu1 -9.0(8) . 2_557
C2 C6 O3 Cu1 173.8(5) . 2_557
N1 C1 O1 Cu1 -176.6(4) . .
C2 C1 O1 Cu1 3.9(10) . .
O5 Cu1 O1 C1 155.5(6) 2_546 .
O2 Cu1 O1 C1 -15.2(6) . .
O3 Cu1 O1 C1 -89(2) 2_547 .
O4 C14 O5 Cu1 19.9(10) . 2_556
C11 C14 O5 Cu1 -161.0(5) . 2_556
